data_8105541
loop_
_publ_author_name
'Zheng, Feng'
'Quan, Ji-Shu'
'Cui, Xiang-Dan'
'Jin, Xue-Feng'
'Yin, Xue-Zhe'

_publ_section_title
;
 Crystal structural of diethyl
 4-(3,5-dibromo-4-hydroxyphenyl)-2,6-dimethyl-1,4-dihydropyridine-3,5-dicarboxylate,
 C19H21Br2NO5
;
_journal_issue 1
_journal_name_full 'Zeitschrift f\"ur Kristallographie - New Crystal Structures'
_journal_page_first 59
_journal_page_last 60
_journal_paper_doi 10.1515/ncrs-2018-0152
_journal_volume 234
_journal_year 2018
_chemical_formula_moiety 'C19 H21 Br2 N O5'
_chemical_formula_sum 'C19 H21 Br2 N O5'
_chemical_formula_weight 503.19
_space_group_crystal_system monoclinic
_space_group_IT_number 14
_space_group_name_Hall '-P 2ybc'
_space_group_name_H-M_alt 'P 1 21/c 1'
_atom_sites_solution_hydrogens mixed
_cell_angle_alpha 90
_cell_angle_beta 104.807(15)
_cell_angle_gamma 90
_cell_formula_units_Z 4
_cell_length_a 8.657(5)
_cell_length_b 17.150(5)
_cell_length_c 13.889(4)
_cell_measurement_reflns_used 1417
_cell_measurement_temperature 293(2)
_cell_measurement_theta_max 21.08
_cell_measurement_theta_min 2.43
_cell_volume 1993.6(14)
_computing_cell_refinement 'SAINT v7.60A (Bruker, 2009)'
_computing_data_collection 'Bruker APEX2'
_computing_data_reduction 'SAINT v7.60A (Bruker, 2009)'
_computing_molecular_graphics 'Olex2 (Dolomanov et al., 2009)'
_computing_publication_material 'Olex2 (Dolomanov et al., 2009)'
_computing_structure_refinement 'ShelXL (Sheldrick, 2015)'
_computing_structure_solution 'SHELXS-97 (Sheldrick, 2008)'
_diffrn_ambient_temperature 293(2)
_diffrn_measured_fraction_theta_full 0.996
_diffrn_measured_fraction_theta_max 0.996
_diffrn_measurement_device_type 'Bruker APEX-II CCD'
_diffrn_measurement_method '\f and \w scans'
_diffrn_radiation_monochromator graphite
_diffrn_radiation_type MoK\a
_diffrn_radiation_wavelength 0.71073
_diffrn_reflns_av_R_equivalents 0.1058
_diffrn_reflns_av_unetI/netI 0.1453
_diffrn_reflns_Laue_measured_fraction_full 0.996
_diffrn_reflns_Laue_measured_fraction_max 0.996
_diffrn_reflns_limit_h_max 10
_diffrn_reflns_limit_h_min -9
_diffrn_reflns_limit_k_max 13
_diffrn_reflns_limit_k_min -20
_diffrn_reflns_limit_l_max 16
_diffrn_reflns_limit_l_min -15
_diffrn_reflns_number 9761
_diffrn_reflns_point_group_measured_fraction_full 0.996
_diffrn_reflns_point_group_measured_fraction_max 0.996
_diffrn_reflns_theta_full 25.000
_diffrn_reflns_theta_max 25.000
_diffrn_reflns_theta_min 2.375
_diffrn_standards_number 0
_exptl_absorpt_coefficient_mu 4.096
_exptl_absorpt_correction_T_max 0.458
_exptl_absorpt_correction_T_min 0.359
_exptl_absorpt_correction_type multi-scan
_exptl_absorpt_process_details SADABS
_exptl_crystal_colour yellow
_exptl_crystal_colour_primary yellow
_exptl_crystal_density_diffrn 1.676
_exptl_crystal_density_meas .
_exptl_crystal_density_method 'not measured'
_exptl_crystal_description block
_exptl_crystal_F_000 1008
_exptl_crystal_size_max 0.26
_exptl_crystal_size_mid 0.23
_exptl_crystal_size_min 0.17
_refine_diff_density_max 1.110
_refine_diff_density_min -0.945
_refine_diff_density_rms 0.136
_refine_ls_extinction_coef .
_refine_ls_extinction_method none
_refine_ls_goodness_of_fit_ref 0.901
_refine_ls_hydrogen_treatment mixed
_refine_ls_matrix_type full
_refine_ls_number_parameters 248
_refine_ls_number_reflns 3493
_refine_ls_number_restraints 1
_refine_ls_restrained_S_all 0.901
_refine_ls_R_factor_all 0.1307
_refine_ls_R_factor_gt 0.0646
_refine_ls_shift/su_max 0.000
_refine_ls_shift/su_mean 0.000
_refine_ls_structure_factor_coef Fsqd
_refine_ls_weighting_details 'w=1/[\s^2^(Fo^2^)+(0.0793P)^2^] where P=(Fo^2^+2Fc^2^)/3'
_refine_ls_weighting_scheme calc
_refine_ls_wR_factor_gt 0.1523
_refine_ls_wR_factor_ref 0.1732
_reflns_Friedel_coverage 0.000
_reflns_Friedel_fraction_full .
_reflns_Friedel_fraction_max .
_reflns_number_gt 1911
_reflns_number_total 3493
_reflns_threshold_expression 'I > 2\s(I)'
_cod_data_source_file suppl_ncrs-2018-0152_suppl.cif
_cod_data_source_block a
_cod_database_code 8105541
_shelx_space_group_comment
;
The symmetry employed for this shelxl refinement is uniquely defined
by the following loop, which should always be used as a source of
symmetry information in preference to the above space-group names.
They are only intended as comments.
;
_olex2_refinement_description
;
1. Fixed Uiso
 At 1.2 times of:
  All C(H) groups, All C(H,H) groups, All N(H) groups
 At 1.5 times of:
  All C(H,H,H) groups
2. Restrained distances
 O5-H5
 0.83 with sigma of 0.02
3.a Ternary CH refined with riding coordinates:
 C6(H6)
3.b Secondary CH2 refined with riding coordinates:
 C9(H9A,H9B), C12(H12A,H12B)
3.c Me refined with riding coordinates:
 C1(H1A,H1B,H1C), C4(H4A,H4B,H4C), C10(H10A,H10B,H10C), C13(H13A,H13B,H13C)
3.d Aromatic/amide H refined with riding coordinates:
 N1(H1), C15(H15), C19(H19)
;

loop_
_space_group_symop_operation_xyz
'x, y, z'
'-x, y+1/2, -z+1/2'
'-x, -y, -z'
'x, -y-1/2, z-1/2'

loop_
_atom_site_label
_atom_site_type_symbol
_atom_site_fract_x
_atom_site_fract_y
_atom_site_fract_z
_atom_site_U_iso_or_equiv
_atom_site_adp_type
_atom_site_occupancy
_atom_site_site_symmetry_order
_atom_site_calc_flag
_atom_site_refinement_flags_posn
_atom_site_refinement_flags_adp
_atom_site_refinement_flags_occupancy
_atom_site_disorder_assembly
_atom_site_disorder_group
N1 N 0.5943(7) 0.1264(4) -0.0028(4) 0.0465(17) Uani 1 1 d . . . . .
H1 H 0.627845 0.147614 -0.049849 0.056 Uiso 1 1 calc R . . . .
Br1 Br 0.90836(9) 0.31691(5) 0.33162(5) 0.0489(3) Uani 1 1 d . . . . .
Br2 Br 0.66838(11) 0.10642(6) 0.57107(5) 0.0674(4) Uani 1 1 d . . . . .
O1 O 0.2408(6) 0.1233(3) 0.1981(4) 0.0492(14) Uani 1 1 d . . . . .
O2 O 0.1676(6) 0.2006(4) 0.0669(4) 0.0640(17) Uani 1 1 d . . . . .
O3 O 0.6523(7) -0.0576(3) 0.2504(4) 0.0608(16) Uani 1 1 d . . . . .
O4 O 0.8539(8) -0.0548(4) 0.1784(5) 0.0750(19) Uani 1 1 d . . . . .
O5 O 0.8605(7) 0.2383(4) 0.5244(3) 0.0509(15) Uani 1 1 d D . . . .
C1 C 0.3741(9) 0.2150(5) -0.0589(5) 0.055(2) Uani 1 1 d . . . . .
H1A H 0.430926 0.221301 -0.109435 0.082 Uiso 1 1 calc R . . . .
H1B H 0.267859 0.196796 -0.088842 0.082 Uiso 1 1 calc R . . . .
H1C H 0.368901 0.264237 -0.026945 0.082 Uiso 1 1 calc R . . . .
C2 C 0.4600(8) 0.1566(4) 0.0171(5) 0.0395(18) Uani 1 1 d . . . . .
C3 C 0.6813(8) 0.0636(5) 0.0477(5) 0.0430(19) Uani 1 1 d . . . . .
C4 C 0.8041(9) 0.0325(5) 0.0010(5) 0.055(2) Uani 1 1 d . . . . .
H4A H 0.803914 0.062268 -0.057546 0.082 Uiso 1 1 calc R . . . .
H4B H 0.907272 0.036017 0.047293 0.082 Uiso 1 1 calc R . . . .
H4C H 0.780798 -0.021103 -0.017091 0.082 Uiso 1 1 calc R . . . .
C5 C 0.6429(8) 0.0386(4) 0.1307(4) 0.0327(16) Uani 1 1 d . . . . .
C6 C 0.5229(8) 0.0802(4) 0.1749(5) 0.0337(17) Uani 1 1 d . . . . .
H6 H 0.455516 0.040699 0.194952 0.040 Uiso 1 1 calc R . . . .
C7 C 0.4154(8) 0.1331(4) 0.0985(5) 0.0350(17) Uani 1 1 d . . . . .
C8 C 0.2649(8) 0.1573(5) 0.1158(5) 0.0422(19) Uani 1 1 d . . . . .
C9 C 0.0961(10) 0.1397(6) 0.2267(6) 0.064(3) Uani 1 1 d . . . . .
H9A H 0.004214 0.124090 0.174119 0.076 Uiso 1 1 calc R . . . .
H9B H 0.088070 0.195094 0.238435 0.076 Uiso 1 1 calc R . . . .
C10 C 0.1000(11) 0.0955(6) 0.3187(7) 0.079(3) Uani 1 1 d . . . . .
H10A H 0.004123 0.105673 0.339242 0.118 Uiso 1 1 calc R . . . .
H10B H 0.107496 0.040776 0.306331 0.118 Uiso 1 1 calc R . . . .
H10C H 0.191034 0.111511 0.370403 0.118 Uiso 1 1 calc R . . . .
C11 C 0.7313(10) -0.0275(5) 0.1851(6) 0.049(2) Uani 1 1 d . . . . .
C12 C 0.7312(13) -0.1189(6) 0.3162(7) 0.087(3) Uani 1 1 d . . . . .
H12A H 0.799024 -0.148569 0.283817 0.104 Uiso 1 1 calc R . . . .
H12B H 0.651585 -0.154122 0.329795 0.104 Uiso 1 1 calc R . . . .
C13 C 0.8276(14) -0.0875(7) 0.4097(7) 0.103(4) Uani 1 1 d . . . . .
H13A H 0.878323 -0.129507 0.451781 0.155 Uiso 1 1 calc R . . . .
H13B H 0.907697 -0.053356 0.396585 0.155 Uiso 1 1 calc R . . . .
H13C H 0.760408 -0.058904 0.442516 0.155 Uiso 1 1 calc R . . . .
C14 C 0.6093(8) 0.1249(4) 0.2676(5) 0.0322(16) Uani 1 1 d . . . . .
C15 C 0.6997(8) 0.1911(4) 0.2609(5) 0.0351(17) Uani 1 1 d . . . . .
H15 H 0.703836 0.209201 0.198509 0.042 Uiso 1 1 calc R . . . .
C16 C 0.7829(8) 0.2301(4) 0.3449(5) 0.0373(18) Uani 1 1 d . . . . .
C17 C 0.7811(8) 0.2041(4) 0.4390(5) 0.0372(18) Uani 1 1 d . . . . .
C18 C 0.6849(8) 0.1409(5) 0.4454(5) 0.0389(18) Uani 1 1 d . . . . .
C19 C 0.6004(8) 0.1025(4) 0.3608(5) 0.0395(18) Uani 1 1 d . . . . .
H19 H 0.535879 0.060471 0.367297 0.047 Uiso 1 1 calc R . . . .
H5 H 0.944(5) 0.261(4) 0.526(5) 0.04(3) Uiso 1 1 d D . . . .

loop_
_atom_site_aniso_label
_atom_site_aniso_U_11
_atom_site_aniso_U_22
_atom_site_aniso_U_33
_atom_site_aniso_U_23
_atom_site_aniso_U_13
_atom_site_aniso_U_12
N1 0.042(4) 0.050(5) 0.047(3) 0.009(4) 0.011(3) -0.009(3)
Br1 0.0514(5) 0.0439(6) 0.0480(5) -0.0058(4) 0.0069(3) -0.0144(4)
Br2 0.0846(7) 0.0800(8) 0.0376(4) 0.0043(5) 0.0154(4) -0.0153(5)
O1 0.034(3) 0.062(4) 0.052(3) 0.004(3) 0.012(2) 0.013(2)
O2 0.050(4) 0.087(5) 0.051(3) 0.014(3) 0.007(3) 0.028(3)
O3 0.082(4) 0.045(4) 0.058(3) 0.014(3) 0.023(3) 0.023(3)
O4 0.065(4) 0.079(5) 0.087(4) 0.007(4) 0.031(3) 0.037(4)
O5 0.047(4) 0.069(4) 0.033(3) -0.015(3) 0.002(3) -0.006(3)
C1 0.054(5) 0.054(6) 0.050(5) 0.005(5) 0.001(4) -0.005(4)
C2 0.034(4) 0.037(5) 0.040(4) -0.003(4) -0.004(3) -0.009(3)
C3 0.034(4) 0.047(5) 0.048(4) -0.008(4) 0.010(3) -0.008(4)
C4 0.054(5) 0.065(6) 0.051(4) -0.013(5) 0.023(4) -0.015(4)
C5 0.033(4) 0.032(5) 0.032(3) -0.004(3) 0.005(3) -0.003(3)
C6 0.025(4) 0.038(5) 0.034(3) -0.004(3) 0.001(3) -0.003(3)
C7 0.029(4) 0.031(5) 0.040(4) -0.004(4) 0.002(3) -0.007(3)
C8 0.033(4) 0.047(5) 0.035(4) -0.002(4) -0.011(3) 0.001(4)
C9 0.048(5) 0.089(8) 0.056(5) -0.006(5) 0.016(4) 0.021(5)
C10 0.073(7) 0.092(8) 0.078(6) 0.009(6) 0.031(5) 0.018(6)
C11 0.045(5) 0.048(6) 0.052(5) -0.002(4) 0.009(4) 0.004(4)
C12 0.117(9) 0.074(8) 0.069(6) 0.026(6) 0.025(6) 0.043(6)
C13 0.134(11) 0.095(10) 0.074(7) 0.016(7) 0.012(7) 0.038(7)
C14 0.030(4) 0.027(4) 0.037(4) 0.003(3) 0.005(3) 0.009(3)
C15 0.037(4) 0.025(5) 0.045(4) 0.002(4) 0.013(3) 0.001(3)
C16 0.035(4) 0.040(5) 0.039(4) -0.008(4) 0.012(3) 0.003(3)
C17 0.029(4) 0.044(5) 0.035(4) -0.010(4) 0.003(3) 0.007(3)
C18 0.041(4) 0.043(5) 0.032(4) -0.002(4) 0.007(3) 0.006(4)
C19 0.033(4) 0.040(5) 0.042(4) 0.003(4) 0.005(3) -0.001(3)

loop_
_atom_type_symbol
_atom_type_description
_atom_type_scat_dispersion_real
_atom_type_scat_dispersion_imag
_atom_type_scat_source
C C 0.0033 0.0016 'International Tables Vol C Tables 4.2.6.8 and 6.1.1.4'
H H 0.0000 0.0000 'International Tables Vol C Tables 4.2.6.8 and 6.1.1.4'
Br Br -0.2901 2.4595 'International Tables Vol C Tables 4.2.6.8 and 6.1.1.4'
N N 0.0061 0.0033 'International Tables Vol C Tables 4.2.6.8 and 6.1.1.4'
O O 0.0106 0.0060 'International Tables Vol C Tables 4.2.6.8 and 6.1.1.4'

loop_
_geom_angle_atom_site_label_1
_geom_angle_atom_site_label_2
_geom_angle_atom_site_label_3
_geom_angle
_geom_angle_site_symmetry_1
_geom_angle_site_symmetry_3
C2 N1 H1 117.6 . .
C2 N1 C3 124.7(6) . .
C3 N1 H1 117.6 . .
C8 O1 C9 119.1(6) . .
C11 O3 C12 117.3(7) . .
C17 O5 H5 119(5) . .
H1A C1 H1B 109.5 . .
H1A C1 H1C 109.5 . .
H1B C1 H1C 109.5 . .
C2 C1 H1A 109.5 . .
C2 C1 H1B 109.5 . .
C2 C1 H1C 109.5 . .
N1 C2 C1 113.8(6) . .
C7 C2 N1 119.9(7) . .
C7 C2 C1 126.3(7) . .
N1 C3 C4 114.5(6) . .
C5 C3 N1 117.1(7) . .
C5 C3 C4 128.5(7) . .
C3 C4 H4A 109.5 . .
C3 C4 H4B 109.5 . .
C3 C4 H4C 109.5 . .
H4A C4 H4B 109.5 . .
H4A C4 H4C 109.5 . .
H4B C4 H4C 109.5 . .
C3 C5 C6 122.8(7) . .
C3 C5 C11 118.4(7) . .
C11 C5 C6 118.6(6) . .
C5 C6 H6 108.0 . .
C5 C6 C7 111.0(5) . .
C5 C6 C14 109.9(5) . .
C7 C6 H6 108.0 . .
C14 C6 H6 108.0 . .
C14 C6 C7 111.8(6) . .
C2 C7 C6 120.6(6) . .
C2 C7 C8 121.2(7) . .
C8 C7 C6 118.1(6) . .
O1 C8 C7 111.1(6) . .
O2 C8 O1 120.8(7) . .
O2 C8 C7 128.1(7) . .
O1 C9 H9A 110.1 . .
O1 C9 H9B 110.1 . .
O1 C9 C10 108.1(7) . .
H9A C9 H9B 108.4 . .
C10 C9 H9A 110.1 . .
C10 C9 H9B 110.1 . .
C9 C10 H10A 109.5 . .
C9 C10 H10B 109.5 . .
C9 C10 H10C 109.5 . .
H10A C10 H10B 109.5 . .
H10A C10 H10C 109.5 . .
H10B C10 H10C 109.5 . .
O3 C11 C5 110.5(7) . .
O4 C11 O3 120.8(8) . .
O4 C11 C5 128.7(8) . .
O3 C12 H12A 109.3 . .
O3 C12 H12B 109.3 . .
O3 C12 C13 111.4(9) . .
H12A C12 H12B 108.0 . .
C13 C12 H12A 109.3 . .
C13 C12 H12B 109.3 . .
C12 C13 H13A 109.5 . .
C12 C13 H13B 109.5 . .
C12 C13 H13C 109.5 . .
H13A C13 H13B 109.5 . .
H13A C13 H13C 109.5 . .
H13B C13 H13C 109.5 . .
C15 C14 C6 121.1(6) . .
C19 C14 C6 121.6(6) . .
C19 C14 C15 117.3(6) . .
C14 C15 H15 119.3 . .
C16 C15 C14 121.3(6) . .
C16 C15 H15 119.3 . .
C15 C16 Br1 119.4(5) . .
C15 C16 C17 120.8(7) . .
C17 C16 Br1 119.7(5) . .
O5 C17 C16 124.4(7) . .
O5 C17 C18 117.7(6) . .
C18 C17 C16 117.8(6) . .
C17 C18 Br2 119.7(5) . .
C19 C18 Br2 119.3(6) . .
C19 C18 C17 121.0(6) . .
C14 C19 C18 121.6(7) . .
C14 C19 H19 119.2 . .
C18 C19 H19 119.2 . .

loop_
_geom_bond_atom_site_label_1
_geom_bond_atom_site_label_2
_geom_bond_distance
_geom_bond_site_symmetry_2
N1 H1 0.8600 .
N1 C2 1.364(9) .
N1 C3 1.397(9) .
Br1 C16 1.879(7) .
Br2 C18 1.883(7) .
O1 C8 1.345(8) .
O1 C9 1.436(8) .
O2 C8 1.196(8) .
O3 C11 1.368(9) .
O3 C12 1.446(10) .
O4 C11 1.185(9) .
O5 C17 1.345(8) .
O5 H5 0.81(2) .
C1 H1A 0.9600 .
C1 H1B 0.9600 .
C1 H1C 0.9600 .
C1 C2 1.507(10) .
C2 C7 1.346(9) .
C3 C4 1.479(10) .
C3 C5 1.349(9) .
C4 H4A 0.9600 .
C4 H4B 0.9600 .
C4 H4C 0.9600 .
C5 C6 1.514(9) .
C5 C11 1.465(10) .
C6 H6 0.9800 .
C6 C7 1.520(9) .
C6 C14 1.519(9) .
C7 C8 1.445(9) .
C9 H9A 0.9700 .
C9 H9B 0.9700 .
C9 C10 1.478(11) .
C10 H10A 0.9600 .
C10 H10B 0.9600 .
C10 H10C 0.9600 .
C12 H12A 0.9700 .
C12 H12B 0.9700 .
C12 C13 1.456(13) .
C13 H13A 0.9600 .
C13 H13B 0.9600 .
C13 H13C 0.9600 .
C14 C15 1.395(9) .
C14 C19 1.372(9) .
C15 H15 0.9300 .
C15 C16 1.379(9) .
C16 C17 1.384(9) .
C17 C18 1.383(10) .
C18 C19 1.381(9) .
C19 H19 0.9300 .

loop_
_geom_torsion_atom_site_label_1
_geom_torsion_atom_site_label_2
_geom_torsion_atom_site_label_3
_geom_torsion_atom_site_label_4
_geom_torsion
_geom_torsion_site_symmetry_1
_geom_torsion_site_symmetry_2
_geom_torsion_site_symmetry_3
_geom_torsion_site_symmetry_4
N1 C2 C7 C6 7.0(10) . . . .
N1 C2 C7 C8 -173.0(6) . . . .
N1 C3 C5 C6 -5.9(10) . . . .
N1 C3 C5 C11 179.7(6) . . . .
Br1 C16 C17 O5 2.2(10) . . . .
Br1 C16 C17 C18 178.9(5) . . . .
Br2 C18 C19 C14 -179.5(5) . . . .
O5 C17 C18 Br2 0.4(9) . . . .
O5 C17 C18 C19 -179.7(6) . . . .
C1 C2 C7 C6 -173.4(7) . . . .
C1 C2 C7 C8 6.6(11) . . . .
C2 N1 C3 C4 169.4(7) . . . .
C2 N1 C3 C5 -10.0(10) . . . .
C2 C7 C8 O1 176.3(6) . . . .
C2 C7 C8 O2 -3.0(12) . . . .
C3 N1 C2 C1 -170.3(6) . . . .
C3 N1 C2 C7 9.4(11) . . . .
C3 C5 C6 C7 19.4(9) . . . .
C3 C5 C6 C14 -104.9(7) . . . .
C3 C5 C11 O3 -164.4(6) . . . .
C3 C5 C11 O4 15.5(12) . . . .
C4 C3 C5 C6 174.9(7) . . . .
C4 C3 C5 C11 0.5(11) . . . .
C5 C6 C7 C2 -19.8(9) . . . .
C5 C6 C7 C8 160.3(6) . . . .
C5 C6 C14 C15 70.1(8) . . . .
C5 C6 C14 C19 -110.7(7) . . . .
C6 C5 C11 O3 21.0(9) . . . .
C6 C5 C11 O4 -159.1(8) . . . .
C6 C7 C8 O1 -3.8(9) . . . .
C6 C7 C8 O2 177.0(8) . . . .
C6 C14 C15 C16 -177.7(6) . . . .
C6 C14 C19 C18 176.9(6) . . . .
C7 C6 C14 C15 -53.7(8) . . . .
C7 C6 C14 C19 125.5(7) . . . .
C8 O1 C9 C10 -179.8(7) . . . .
C9 O1 C8 O2 0.0(11) . . . .
C9 O1 C8 C7 -179.3(6) . . . .
C11 O3 C12 C13 90.9(10) . . . .
C11 C5 C6 C7 -166.2(6) . . . .
C11 C5 C6 C14 69.5(8) . . . .
C12 O3 C11 O4 5.4(11) . . . .
C12 O3 C11 C5 -174.7(7) . . . .
C14 C6 C7 C2 103.5(7) . . . .
C14 C6 C7 C8 -76.5(8) . . . .
C14 C15 C16 Br1 177.9(5) . . . .
C14 C15 C16 C17 0.9(10) . . . .
C15 C14 C19 C18 -3.8(10) . . . .
C15 C16 C17 O5 179.2(6) . . . .
C15 C16 C17 C18 -4.2(10) . . . .
C16 C17 C18 Br2 -176.5(5) . . . .
C16 C17 C18 C19 3.5(11) . . . .
C17 C18 C19 C14 0.6(11) . . . .
C19 C14 C15 C16 3.1(10) . . . .
